data_9012857
loop_
_publ_author_name
'Zhuravlev, N. N.'

_publ_section_title
;Structure of superconductors. X. Thermal, microscopic and x-ray investigation
 of the bismuth-palladium system Locality: synthetic Note: high temperature
 modification
;
_journal_name_full 'Soviet Journal of Experimental and Theoretical Physics'
_journal_page_first 1064
_journal_page_last 1072
_journal_volume 5
_journal_year 1957
_chemical_compound_source Synthetic
_chemical_formula_sum 'Bi2 Pd'
_chemical_name_mineral Urvantsevite
_space_group_IT_number 139
_symmetry_space_group_name_Hall '-I 4 2'
_symmetry_space_group_name_H-M 'I 4/m m m'
_cell_angle_alpha 90
_cell_angle_beta 90
_cell_angle_gamma 90
_cell_length_a 3.362
_cell_length_b 3.362
_cell_length_c 12.983
_cell_formula_units_Z 2
_cell_volume 146.747
_database_code_amcsd 0015533
_exptl_crystal_density_diffrn 11.867
_cod_original_formula_sum 'Pd Bi2'
_cod_database_code 9012857

loop_
_space_group_symop_operation_xyz
x,y,z
1/2+x,1/2+y,1/2+z
-y,-x,z
1/2-y,1/2-x,1/2+z
y,x,-z
1/2+y,1/2+x,1/2-z
y,-x,-z
1/2+y,1/2-x,1/2-z
-y,x,z
1/2-y,1/2+x,1/2+z
x,-y,z
1/2+x,1/2-y,1/2+z
-x,y,-z
1/2-x,1/2+y,1/2-z
x,y,-z
1/2+x,1/2+y,1/2-z
-x,-y,z
1/2-x,1/2-y,1/2+z
y,x,z
1/2+y,1/2+x,1/2+z
-y,-x,-z
1/2-y,1/2-x,1/2-z
-y,x,-z
1/2-y,1/2+x,1/2-z
y,-x,z
1/2+y,1/2-x,1/2+z
-x,y,z
1/2-x,1/2+y,1/2+z
x,-y,-z
1/2+x,1/2-y,1/2-z
-x,-y,-z
1/2-x,1/2-y,1/2-z

loop_
_atom_site_label
_atom_site_fract_x
_atom_site_fract_y
_atom_site_fract_z
Pd 0.00000 0.00000 0.00000
Bi 0.00000 0.00000 0.36300

loop_
_cod_related_entry_id
_cod_related_entry_database
_cod_related_entry_code
1 AMCSD 0015533
